data_7115007
loop_
_publ_author_name
'Kitamura, Tsuyoshi'
'Sato, Yoshihiro'
'Mori, Miwako'

_publ_section_title
;
 Unexpected results of enyne metathesis using a ruthenium complex
 containing an N-heterocyclic carbene ligand
;
_journal_issue 14
_journal_name_full 'Chemical Communications'
_journal_page_first 1258
_journal_paper_doi 10.1039/b101453f
_journal_year 2001
_chemical_formula_moiety 'C19 H20 N4 O8 '
_chemical_formula_sum 'C19 H20 N4 O8'
_chemical_formula_weight 432.39
_space_group_IT_number 2
_symmetry_cell_setting triclinic
_symmetry_Int_Tables_number 2
_symmetry_space_group_name_Hall '-P 1'
_symmetry_space_group_name_H-M 'P -1'
_cell_angle_alpha 97.89(1)
_cell_angle_beta 97.23(1)
_cell_angle_gamma 63.57(1)
_cell_formula_units_Z 2
_cell_length_a 11.554(2)
_cell_length_b 11.813(2)
_cell_length_c 8.2501(9)
_cell_measurement_reflns_used 25
_cell_measurement_temperature 296.2
_cell_measurement_theta_max 14.4
_cell_measurement_theta_min 11.8
_cell_volume 996.1(3)
_computing_cell_refinement 'MSC/AFC Diffractometer Control'
_computing_data_collection 'MSC/AFC Diffractometer Control'
_computing_data_reduction 'teXsan Ver. 1.10'
_computing_publication_material 'teXsan Ver. 1.10'
_computing_structure_refinement 'teXsan Ver. 1.10'
_computing_structure_solution MULTAN88
_diffrn_measured_fraction_theta_full 1.0013
_diffrn_measured_fraction_theta_max 1.0013
_diffrn_measurement_device_type 'Rigaku AFC7R'
_diffrn_measurement_method \w-2\q
_diffrn_radiation_type 'Mo K\a'
_diffrn_radiation_wavelength 0.7107
_diffrn_reflns_av_R_equivalents 0.020
_diffrn_reflns_limit_h_max 0
_diffrn_reflns_limit_h_min -14
_diffrn_reflns_limit_k_max 13
_diffrn_reflns_limit_k_min -15
_diffrn_reflns_limit_l_max 10
_diffrn_reflns_limit_l_min -10
_diffrn_reflns_number 4796
_diffrn_reflns_theta_full 27.49
_diffrn_reflns_theta_max 27.49
_diffrn_standards_decay_% 1.57
_diffrn_standards_interval_count 150
_diffrn_standards_number 3
_exptl_absorpt_coefficient_mu 0.114
_exptl_absorpt_correction_type none
_exptl_crystal_colour colorless
_exptl_crystal_density_diffrn 1.441
_exptl_crystal_density_method 'not measured'
_exptl_crystal_description prismatic
_exptl_crystal_size_max 0.200
_exptl_crystal_size_mid 0.200
_exptl_crystal_size_min 0.200
_refine_diff_density_max 0.10
_refine_diff_density_min -0.12
_refine_ls_extinction_coef 0.009(4)
_refine_ls_extinction_method 'Zachariasen(1967) type 2 Gaussian isotropic'
_refine_ls_goodness_of_fit_ref 1.181
_refine_ls_hydrogen_treatment refall
_refine_ls_number_parameters 361
_refine_ls_number_reflns 2038
_refine_ls_R_factor_gt 0.0380
_refine_ls_shift/su_max 0.0028
_refine_ls_structure_factor_coef Fsqd
_refine_ls_weighting_details 'w = 1/[\s^2^(Fo^2^) + (0.05000(Max(Fo^2^,0) + 2Fc^2^)/3)^2^]'
_refine_ls_weighting_scheme calc
_refine_ls_wR_factor_ref 0.1006
_reflns_number_gt 2038
_reflns_number_total 4569
_reflns_threshold_expression F^2^>3.0\s(F^2^)
_cod_data_source_file b101453f.txt
_cod_data_source_block master_file_afc7r.xtl
_cod_original_sg_symbol_H-M 'P -1         '
_cod_original_formula_sum 'C19 H20 N4 O8 '
_cod_database_code 7115007

loop_
_symmetry_equiv_pos_as_xyz
x,y,z
-x,-y,-z

loop_
_atom_site_label
_atom_site_type_symbol
_atom_site_fract_x
_atom_site_fract_y
_atom_site_fract_z
_atom_site_U_iso_or_equiv
_atom_site_adp_type
_atom_site_occupancy
_atom_site_calc_flag
O(1) O 0.6577(3) 0.2534(2) -0.0446(3) 0.0714(8) Uani 1.00 d
O(2) O 0.8100(2) 0.0561(2) -0.0226(2) 0.0533(6) Uani 1.00 d
O(3) O 0.7136(2) -0.0789(2) 0.1826(3) 0.0638(7) Uani 1.00 d
O(4) O 0.8366(2) 0.0030(2) 0.3366(3) 0.0575(6) Uani 1.00 d
O(5) O 0.6541(3) 0.5151(3) 1.0771(3) 0.0779(9) Uani 1.00 d
O(6) O 0.8001(3) 0.5632(2) 1.2172(3) 0.0791(8) Uani 1.00 d
O(7) O 1.0256(3) 0.7358(3) 0.9696(4) 0.092(1) Uani 1.00 d
O(8) O 1.0186(3) 0.7290(3) 0.7059(4) 0.095(1) Uani 1.00 d
N(1) N 0.6746(3) 0.3782(2) 0.6108(3) 0.0513(7) Uani 1.00 d
N(2) N 0.6841(3) 0.4417(3) 0.7615(3) 0.0542(8) Uani 1.00 d
N(3) N 0.7449(3) 0.5438(3) 1.0870(3) 0.0593(8) Uani 1.00 d
N(4) N 0.9900(3) 0.7059(3) 0.8312(5) 0.071(1) Uani 1.00 d
C(1) C 0.5730(3) 0.2593(3) 0.4504(3) 0.0426(7) Uani 1.00 d
C(2) C 0.4883(3) 0.2072(3) 0.4390(3) 0.0450(8) Uani 1.00 d
C(3) C 0.4540(3) 0.1547(3) 0.2783(4) 0.0466(8) Uani 1.00 d
C(4) C 0.5151(3) 0.1629(3) 0.1321(4) 0.0475(8) Uani 1.00 d
C(5) C 0.6548(3) 0.1438(3) 0.1778(3) 0.0384(7) Uani 1.00 d
C(6) C 0.6496(3) 0.2507(3) 0.3095(3) 0.0431(7) Uani 1.00 d
C(7) C 0.4237(4) 0.2019(4) 0.5841(5) 0.062(1) Uani 1.00 d
C(8) C 0.3673(4) 0.1078(4) 0.2562(6) 0.064(1) Uani 1.00 d
C(9) C 0.7078(3) 0.1591(3) 0.0254(3) 0.0429(7) Uani 1.00 d
C(10) C 0.7366(3) 0.0095(3) 0.2309(3) 0.0430(7) Uani 1.00 d
C(11) C 0.8630(5) 0.0622(4) -0.1704(5) 0.065(1) Uani 1.00 d
C(12) C 0.9199(5) -0.1234(5) 0.3874(6) 0.077(1) Uani 1.00 d
C(13) C 0.5935(3) 0.3301(3) 0.6008(3) 0.0483(8) Uani 1.00 d
C(14) C 0.7585(3) 0.5040(3) 0.7812(3) 0.0467(8) Uani 1.00 d
C(15) C 0.7896(3) 0.5574(3) 0.9367(3) 0.0487(8) Uani 1.00 d
C(16) C 0.8646(3) 0.6230(3) 0.9519(4) 0.0552(9) Uani 1.00 d
C(17) C 0.9113(3) 0.6363(3) 0.8150(4) 0.0552(9) Uani 1.00 d
C(18) C 0.8835(4) 0.5856(3) 0.6598(4) 0.0555(9) Uani 1.00 d
C(19) C 0.8106(3) 0.5209(3) 0.6444(3) 0.0534(9) Uani 1.00 d
H(1) H 0.512(3) 0.106(3) 0.041(4) 0.071(10) Uiso 1.00 calc
H(2) H 0.465(3) 0.248(3) 0.095(4) 0.067(9) Uiso 1.00 calc
H(3) H 0.739(3) 0.233(3) 0.352(4) 0.062(9) Uiso 1.00 calc
H(4) H 0.614(3) 0.332(3) 0.260(4) 0.053(8) Uiso 1.00 calc
H(5) H 0.460(4) 0.226(4) 0.682(6) 0.10(1) Uiso 1.00 calc
H(6) H 0.334(4) 0.256(4) 0.575(5) 0.09(1) Uiso 1.00 calc
H(7) H 0.432(5) 0.118(5) 0.589(6) 0.12(1) Uiso 1.00 calc
H(8) H 0.331(4) 0.101(4) 0.346(5) 0.08(1) Uiso 1.00 calc
H(9) H 0.342(3) 0.082(3) 0.141(5) 0.073(10) Uiso 1.00 calc
H(10) H 0.801(4) 0.069(4) -0.269(6) 0.10(1) Uiso 1.00 calc
H(11) H 0.944(4) -0.015(4) -0.179(5) 0.10(1) Uiso 1.00 calc
H(12) H 0.869(4) 0.137(4) -0.177(5) 0.10(1) Uiso 1.00 calc
H(13) H 0.957(4) -0.181(4) 0.288(6) 0.10(1) Uiso 1.00 calc
H(14) H 0.983(5) -0.114(4) 0.449(6) 0.10(1) Uiso 1.00 calc
H(15) H 0.859(5) -0.152(5) 0.440(7) 0.149(9) Uiso 1.00 calc
H(16) H 0.550(3) 0.339(3) 0.693(4) 0.047(8) Uiso 1.00 calc
H(17) H 0.657(3) 0.430(3) 0.848(4) 0.055(9) Uiso 1.00 calc
H(18) H 0.882(3) 0.658(3) 1.059(4) 0.058(9) Uiso 1.00 calc
H(19) H 0.915(3) 0.605(3) 0.566(4) 0.063(9) Uiso 1.00 calc
H(20) H 0.792(3) 0.486(3) 0.543(4) 0.050(8) Uiso 1.00 calc

loop_
_atom_site_aniso_label
_atom_site_aniso_U_11
_atom_site_aniso_U_22
_atom_site_aniso_U_33
_atom_site_aniso_U_12
_atom_site_aniso_U_13
_atom_site_aniso_U_23
O(1) 0.089(2) 0.064(1) 0.050(1) -0.016(1) 0.019(1) 0.021(1)
O(2) 0.055(1) 0.056(1) 0.049(1) -0.020(1) 0.0186(10) 0.0066(10)
O(3) 0.066(2) 0.048(1) 0.082(2) -0.029(1) 0.006(1) 0.008(1)
O(4) 0.053(1) 0.062(1) 0.049(1) -0.018(1) -0.0066(10) 0.016(1)
O(5) 0.101(2) 0.098(2) 0.042(1) -0.051(2) 0.019(1) -0.008(1)
O(6) 0.093(2) 0.085(2) 0.034(1) -0.020(2) 0.000(1) -0.007(1)
O(7) 0.111(2) 0.086(2) 0.088(2) -0.060(2) -0.016(2) -0.002(2)
O(8) 0.124(3) 0.093(2) 0.094(2) -0.069(2) -0.012(2) 0.032(2)
N(1) 0.067(2) 0.053(1) 0.032(1) -0.026(1) 0.005(1) -0.003(1)
N(2) 0.078(2) 0.058(2) 0.028(1) -0.033(1) 0.010(1) -0.005(1)
N(3) 0.070(2) 0.050(2) 0.034(1) -0.006(1) 0.006(1) -0.002(1)
N(4) 0.073(2) 0.051(2) 0.084(2) -0.026(2) -0.012(2) 0.011(2)
C(1) 0.048(2) 0.043(1) 0.034(1) -0.017(1) 0.006(1) 0.003(1)
C(2) 0.044(2) 0.046(2) 0.044(1) -0.016(1) 0.012(1) 0.004(1)
C(3) 0.038(2) 0.048(2) 0.050(2) -0.015(1) 0.008(1) 0.000(1)
C(4) 0.045(2) 0.051(2) 0.042(1) -0.019(1) 0.002(1) -0.002(1)
C(5) 0.041(1) 0.043(1) 0.032(1) -0.019(1) 0.005(1) 0.004(1)
C(6) 0.053(2) 0.045(1) 0.034(1) -0.025(1) 0.006(1) -0.002(1)
C(7) 0.062(2) 0.076(2) 0.055(2) -0.031(2) 0.021(2) 0.007(2)
C(8) 0.054(2) 0.071(2) 0.072(2) -0.033(2) 0.015(2) -0.009(2)
C(9) 0.052(2) 0.046(2) 0.033(1) -0.023(1) 0.003(1) 0.001(1)
C(10) 0.041(2) 0.052(2) 0.037(1) -0.018(1) 0.009(1) 0.005(1)
C(11) 0.079(3) 0.073(3) 0.052(2) -0.038(2) 0.029(2) -0.003(2)
C(12) 0.066(3) 0.080(3) 0.067(3) -0.012(2) -0.004(2) 0.033(2)
C(13) 0.056(2) 0.053(2) 0.031(1) -0.019(2) 0.005(1) 0.004(1)
C(14) 0.057(2) 0.041(1) 0.032(1) -0.014(1) 0.001(1) -0.001(1)
C(15) 0.058(2) 0.040(2) 0.032(1) -0.010(1) -0.002(1) 0.000(1)
C(16) 0.066(2) 0.038(1) 0.043(2) -0.011(1) -0.008(1) -0.001(1)
C(17) 0.056(2) 0.042(2) 0.058(2) -0.015(1) -0.007(2) 0.007(1)
C(18) 0.067(2) 0.049(2) 0.045(2) -0.020(2) 0.005(1) 0.006(1)
C(19) 0.072(2) 0.049(2) 0.035(1) -0.024(2) 0.005(1) -0.004(1)

loop_
_atom_type_symbol
_atom_type_description
_atom_type_scat_dispersion_real
_atom_type_scat_dispersion_imag
_atom_type_scat_source
C C 0.003 0.002
;International Tables for Crystallography
(1992, Vol. C, Tables 4.2.6.8 and 6.1.1.1)
;
H H 0.000 0.000
;International Tables for Crystallography
(1992, Vol. C, Table 6.1.1.2)
;
N N 0.006 0.003
;International Tables for Crystallography
(1992, Vol. C, Tables 4.2.6.8 and 6.1.1.1)
;
O O 0.011 0.006
;International Tables for Crystallography
(1992, Vol. C, Tables 4.2.6.8 and 6.1.1.1)
;

loop_
_geom_angle_atom_site_label_1
_geom_angle_atom_site_label_2
_geom_angle_atom_site_label_3
_geom_angle
_geom_angle_site_symmetry_2
_geom_angle_site_symmetry_3
_geom_angle_publ_flag
C(9) O(2) C(11) 115.9(3) 1_555 1_555 yes
C(10) O(4) C(12) 114.5(3) 1_555 1_555 yes
N(2) N(1) C(13) 114.0(3) 1_555 1_555 yes
N(1) N(2) C(14) 118.9(3) 1_555 1_555 yes
N(1) N(2) H(17) 121(2) 1_555 1_555 no
C(14) N(2) H(17) 118(2) 1_555 1_555 no
O(5) N(3) O(6) 123.7(3) 1_555 1_555 yes
O(5) N(3) C(15) 118.8(3) 1_555 1_555 yes
O(6) N(3) C(15) 117.5(3) 1_555 1_555 yes
O(7) N(4) O(8) 123.8(4) 1_555 1_555 yes
O(7) N(4) C(17) 118.0(4) 1_555 1_555 yes
O(8) N(4) C(17) 118.2(3) 1_555 1_555 yes
C(2) C(1) C(6) 123.2(3) 1_555 1_555 yes
C(2) C(1) C(13) 121.2(3) 1_555 1_555 yes
C(6) C(1) C(13) 115.7(3) 1_555 1_555 yes
C(1) C(2) C(3) 119.6(3) 1_555 1_555 yes
C(1) C(2) C(7) 123.4(3) 1_555 1_555 yes
C(3) C(2) C(7) 117.1(3) 1_555 1_555 yes
C(2) C(3) C(4) 117.4(3) 1_555 1_555 yes
C(2) C(3) C(8) 123.0(3) 1_555 1_555 yes
C(4) C(3) C(8) 119.4(3) 1_555 1_555 yes
C(3) C(4) C(5) 111.1(2) 1_555 1_555 yes
C(3) C(4) H(1) 113(2) 1_555 1_555 no
C(3) C(4) H(2) 108(2) 1_555 1_555 no
C(5) C(4) H(1) 110(2) 1_555 1_555 no
C(5) C(4) H(2) 107(2) 1_555 1_555 no
H(1) C(4) H(2) 105(2) 1_555 1_555 no
C(4) C(5) C(6) 107.1(2) 1_555 1_555 yes
C(4) C(5) C(9) 107.9(2) 1_555 1_555 yes
C(4) C(5) C(10) 109.3(2) 1_555 1_555 yes
C(6) C(5) C(9) 108.3(2) 1_555 1_555 yes
C(6) C(5) C(10) 114.5(2) 1_555 1_555 yes
C(9) C(5) C(10) 109.5(2) 1_555 1_555 yes
C(1) C(6) C(5) 111.7(2) 1_555 1_555 yes
C(1) C(6) H(3) 108(1) 1_555 1_555 no
C(1) C(6) H(4) 111(1) 1_555 1_555 no
C(5) C(6) H(3) 108(1) 1_555 1_555 no
C(5) C(6) H(4) 110(1) 1_555 1_555 no
H(3) C(6) H(4) 106(2) 1_555 1_555 no
C(2) C(7) H(5) 110(2) 1_555 1_555 no
C(2) C(7) H(6) 110(2) 1_555 1_555 no
C(2) C(7) H(7) 110(2) 1_555 1_555 no
H(5) C(7) H(6) 109(3) 1_555 1_555 no
H(5) C(7) H(7) 108(3) 1_555 1_555 no
H(6) C(7) H(7) 106(3) 1_555 1_555 no
C(3) C(8) H(8) 119(2) 1_555 1_555 no
C(3) C(8) H(9) 118(2) 1_555 1_555 no
H(8) C(8) H(9) 122(3) 1_555 1_555 no
O(1) C(9) O(2) 124.4(3) 1_555 1_555 yes
O(1) C(9) C(5) 122.7(3) 1_555 1_555 yes
O(2) C(9) C(5) 112.8(2) 1_555 1_555 yes
O(3) C(10) O(4) 124.1(3) 1_555 1_555 yes
O(3) C(10) C(5) 123.7(3) 1_555 1_555 yes
O(4) C(10) C(5) 112.2(3) 1_555 1_555 yes
O(2) C(11) H(10) 111(2) 1_555 1_555 no
O(2) C(11) H(11) 105(2) 1_555 1_555 no
O(2) C(11) H(12) 115(2) 1_555 1_555 no
H(10) C(11) H(11) 112(3) 1_555 1_555 no
H(10) C(11) H(12) 97(3) 1_555 1_555 no
H(11) C(11) H(12) 115(3) 1_555 1_555 no
O(4) C(12) H(13) 108(2) 1_555 1_555 no
O(4) C(12) H(14) 103(3) 1_555 1_555 no
O(4) C(12) H(15) 106(2) 1_555 1_555 no
H(13) C(12) H(14) 107(3) 1_555 1_555 no
H(13) C(12) H(15) 110(3) 1_555 1_555 no
H(14) C(12) H(15) 119(4) 1_555 1_555 no
N(1) C(13) C(1) 120.7(3) 1_555 1_555 yes
N(1) C(13) H(16) 119(1) 1_555 1_555 no
C(1) C(13) H(16) 120(1) 1_555 1_555 no
N(2) C(14) C(15) 123.3(3) 1_555 1_555 yes
N(2) C(14) C(19) 120.7(3) 1_555 1_555 yes
C(15) C(14) C(19) 116.0(3) 1_555 1_555 yes
N(3) C(15) C(14) 121.4(3) 1_555 1_555 yes
N(3) C(15) C(16) 116.9(3) 1_555 1_555 yes
C(14) C(15) C(16) 121.7(3) 1_555 1_555 yes
C(15) C(16) C(17) 119.4(3) 1_555 1_555 yes
C(15) C(16) H(18) 118(1) 1_555 1_555 no
C(17) C(16) H(18) 122(1) 1_555 1_555 no
N(4) C(17) C(16) 119.3(3) 1_555 1_555 yes
N(4) C(17) C(18) 119.6(3) 1_555 1_555 yes
C(16) C(17) C(18) 121.1(4) 1_555 1_555 yes
C(17) C(18) C(19) 119.8(3) 1_555 1_555 yes
C(17) C(18) H(19) 116(1) 1_555 1_555 no
C(19) C(18) H(19) 123(1) 1_555 1_555 no
C(14) C(19) C(18) 122.1(3) 1_555 1_555 yes
C(14) C(19) H(20) 117(1) 1_555 1_555 no
C(18) C(19) H(20) 120(1) 1_555 1_555 no

loop_
_geom_bond_atom_site_label_1
_geom_bond_atom_site_label_2
_geom_bond_distance
_geom_bond_publ_flag
O(1) C(9) 1.195(3) yes
O(2) C(9) 1.318(3) yes
O(2) C(11) 1.456(4) yes
O(3) C(10) 1.194(4) yes
O(4) C(10) 1.337(3) yes
O(4) C(12) 1.457(4) yes
O(5) N(3) 1.230(4) yes
O(6) N(3) 1.226(3) yes
O(7) N(4) 1.224(4) yes
O(8) N(4) 1.223(4) yes
N(1) N(2) 1.380(3) yes
N(1) C(13) 1.284(4) yes
N(2) C(14) 1.341(4) yes
N(2) H(17) 0.86(3) no
N(3) C(15) 1.456(4) yes
N(4) C(17) 1.458(4) yes
C(1) C(2) 1.357(4) yes
C(1) C(6) 1.513(4) yes
C(1) C(13) 1.453(4) yes
C(2) C(3) 1.470(4) yes
C(2) C(7) 1.511(4) yes
C(3) C(4) 1.506(4) yes
C(3) C(8) 1.329(4) yes
C(4) C(5) 1.531(4) yes
C(4) H(1) 0.95(4) no
C(4) H(2) 0.98(4) no
C(5) C(6) 1.533(4) yes
C(5) C(9) 1.531(4) yes
C(5) C(10) 1.534(4) yes
C(6) H(3) 0.99(3) no
C(6) H(4) 0.98(3) no
C(7) H(5) 0.93(5) no
C(7) H(6) 0.94(4) no
C(7) H(7) 0.96(5) no
C(8) H(8) 0.92(4) no
C(8) H(9) 1.01(4) no
C(11) H(10) 1.00(5) no
C(11) H(11) 0.98(4) no
C(11) H(12) 0.92(5) no
C(12) H(13) 1.00(5) no
C(12) H(14) 0.88(5) no
C(12) H(15) 1.07(6) no
C(13) H(16) 0.94(3) no
C(14) C(15) 1.427(4) yes
C(14) C(19) 1.420(4) yes
C(15) C(16) 1.383(5) yes
C(16) C(17) 1.367(5) yes
C(16) H(18) 0.96(3) no
C(17) C(18) 1.401(4) yes
C(18) C(19) 1.352(5) yes
C(18) H(19) 0.98(3) no
C(19) H(20) 0.92(3) no

loop_
_geom_contact_atom_site_label_1
_geom_contact_atom_site_label_2
_geom_contact_distance
_geom_contact_site_symmetry_2
O(1) N(2) 3.051(4) 1_554
O(1) C(13) 3.085(3) 1_554
O(1) H(5) 3.09(5) 1_554
O(1) O(5) 3.100(4) 1_554
O(1) O(5) 3.422(4) 2_666
O(1) N(1) 3.441(3) 1_554
O(2) H(9) 2.89(4) 2_655
O(2) H(11) 2.98(4) 2_755
O(2) O(7) 3.480(4) 1_544
O(3) H(9) 2.66(4) 2_655
O(3) H(7) 2.88(5) 2_656
O(3) H(18) 2.96(3) 1_544
O(3) H(1) 3.11(4) 2_655
O(3) H(6) 3.34(4) 2_656
O(3) C(7) 3.452(4) 2_656
O(3) H(5) 3.53(5) 2_656
O(3) C(16) 3.549(4) 1_544
O(4) H(11) 3.05(4) 2_755
O(4) H(14) 3.17(5) 2_756
O(4) H(10) 3.28(5) 1_556
O(4) H(12) 3.40(4) 2_755
O(5) H(16) 2.96(3) 2_667
O(5) H(2) 2.99(4) 2_666
O(5) H(4) 3.02(3) 1_556
O(5) H(5) 3.24(5) 2_667
O(5) H(17) 3.48(3) 2_667
O(5) O(7) 3.593(4) 2_767
O(6) H(6) 2.58(4) 2_667
O(6) H(20) 2.98(3) 1_556
O(6) N(4) 3.030(4) 2_767
O(6) H(5) 3.06(4) 2_667
O(6) H(19) 3.09(3) 1_556
O(6) C(17) 3.130(4) 2_767
O(6) C(7) 3.241(5) 2_667
O(6) O(8) 3.246(4) 2_767
O(6) C(18) 3.365(4) 2_767
O(6) H(19) 3.41(3) 2_767
O(6) O(7) 3.445(4) 2_767
O(7) H(12) 2.66(5) 2_766
O(7) H(13) 2.76(5) 1_566
O(7) H(11) 3.05(4) 1_566
O(7) N(3) 3.202(4) 2_767
O(7) C(15) 3.300(4) 2_767
O(7) C(11) 3.347(5) 2_766
O(7) C(14) 3.534(4) 2_767
O(7) H(17) 3.54(3) 2_767
O(8) H(15) 2.78(5) 1_565
O(8) H(11) 2.81(4) 1_566
O(8) H(14) 2.88(4) 1_565
O(8) H(3) 3.12(3) 2_766
O(8) C(12) 3.159(5) 1_565
O(8) H(20) 3.19(3) 2_766
O(8) C(11) 3.582(5) 1_566
N(1) H(12) 3.31(4) 1_556
N(1) H(10) 3.51(4) 1_556
N(2) H(4) 3.29(3) 2_666
N(2) H(12) 3.35(4) 1_556
N(2) H(2) 3.39(4) 2_666
N(3) H(2) 3.00(4) 2_666
N(3) N(4) 3.244(4) 2_767
N(3) H(5) 3.26(5) 2_667
N(3) H(6) 3.34(4) 2_667
N(4) H(11) 3.11(4) 1_566
N(4) H(9) 3.54(4) 2_666
C(1) H(10) 3.46(5) 1_556
C(2) H(7) 3.51(5) 2_656
C(2) C(19) 3.585(4) 2_666
C(3) H(7) 3.18(5) 2_656
C(4) H(9) 3.32(4) 2_655
C(4) H(1) 3.42(4) 2_655
C(5) H(9) 3.47(4) 2_655
C(7) H(8) 3.50(4) 2_656
C(7) H(15) 3.54(6) 2_656
C(7) H(7) 3.55(5) 2_656
C(8) H(7) 2.96(5) 2_656
C(8) H(1) 3.22(4) 2_655
C(8) C(17) 3.346(5) 2_666
C(8) H(10) 3.45(5) 2_655
C(8) C(18) 3.531(5) 2_666
C(9) H(9) 3.24(4) 2_655
C(9) H(17) 3.48(3) 1_554
C(9) H(16) 3.50(3) 1_554
C(10) H(9) 3.26(4) 2_655
C(10) H(7) 3.49(5) 2_656
C(11) H(13) 3.27(4) 2_755
C(11) H(14) 3.34(5) 2_755
C(11) H(11) 3.36(4) 2_755
C(11) H(9) 3.52(4) 2_655
C(11) H(14) 3.59(5) 1_554
C(12) H(12) 3.10(4) 2_755
C(12) H(10) 3.40(5) 1_556
C(12) H(11) 3.44(4) 2_755
C(12) H(14) 3.51(5) 2_756
C(13) H(10) 3.18(4) 1_556
C(13) H(12) 3.46(4) 1_556
C(14) H(2) 3.07(4) 2_666
C(15) H(2) 2.82(4) 2_666
C(15) H(18) 3.50(3) 2_767
C(16) C(16) 3.283(6) 2_767
C(16) H(18) 3.30(3) 2_767
C(16) H(9) 3.36(3) 2_666
C(16) H(2) 3.41(3) 2_666
C(17) H(9) 3.32(4) 2_666
C(17) H(8) 3.42(4) 2_666
C(17) H(18) 3.44(3) 2_767
C(18) H(6) 3.03(4) 2_666
C(18) H(19) 3.04(3) 2_766
C(18) H(8) 3.43(4) 2_666
C(19) H(6) 3.11(4) 2_666
C(19) H(19) 3.43(3) 2_766
H(1) H(9) 2.53(5) 2_655
H(1) H(1) 2.62(7) 2_655
H(1) H(5) 3.33(6) 1_554
H(2) H(5) 3.38(6) 1_554
H(2) H(17) 3.41(5) 2_666
H(3) H(14) 3.20(6) 2_756
H(4) H(17) 3.27(4) 2_666
H(4) H(16) 3.48(4) 2_666
H(5) H(8) 3.51(6) 2_656
H(5) H(10) 3.52(6) 1_556
H(6) H(19) 2.79(6) 2_666
H(6) H(15) 2.97(7) 2_656
H(6) H(20) 2.97(5) 2_666
H(7) H(7) 2.8(1) 2_656
H(7) H(8) 2.85(6) 2_656
H(7) H(15) 3.18(8) 2_656
H(7) H(9) 3.44(6) 2_656
H(8) H(15) 2.79(7) 2_656
H(8) H(10) 2.99(6) 2_655
H(8) H(19) 3.42(5) 2_666
H(9) H(10) 3.26(6) 2_655
H(9) H(18) 3.48(4) 2_666
H(10) H(15) 3.19(7) 1_554
H(10) H(14) 3.21(6) 1_554
H(10) H(16) 3.24(5) 1_554
H(10) H(14) 3.32(6) 2_755
H(11) H(11) 3.11(8) 2_755
H(11) H(14) 3.15(6) 1_554
H(11) H(14) 3.24(6) 2_755
H(11) H(13) 3.27(6) 2_755
H(11) H(12) 3.48(6) 2_755
H(11) H(15) 3.57(7) 1_554
H(12) H(13) 2.58(6) 2_755
H(12) H(14) 2.90(6) 2_755
H(12) H(17) 3.23(5) 1_554
H(12) H(16) 3.51(5) 1_554
H(13) H(18) 2.83(6) 1_544
H(14) H(14) 2.89(9) 2_756
H(15) H(19) 2.95(6) 1_545
H(15) H(18) 3.56(6) 1_544
H(18) H(18) 3.59(6) 2_767
H(19) H(19) 2.59(7) 2_766
H(19) H(20) 3.27(5) 2_766

loop_
_geom_torsion_atom_site_label_1
_geom_torsion_atom_site_label_2
_geom_torsion_atom_site_label_3
_geom_torsion_atom_site_label_4
_geom_torsion
_geom_torsion_site_symmetry_1
_geom_torsion_site_symmetry_2
_geom_torsion_site_symmetry_3
_geom_torsion_site_symmetry_4
_geom_torsion_publ_flag
O(1) C(9) O(2) C(11) 0.7(5) 1_555 1_555 1_555 1_555 yes
O(1) C(9) C(5) C(4) 57.8(4) 1_555 1_555 1_555 1_555 yes
O(1) C(9) C(5) C(6) -57.8(4) 1_555 1_555 1_555 1_555 yes
O(1) C(9) C(5) C(10) 176.6(3) 1_555 1_555 1_555 1_555 yes
O(2) C(9) C(5) C(4) -119.5(3) 1_555 1_555 1_555 1_555 yes
O(2) C(9) C(5) C(6) 124.9(3) 1_555 1_555 1_555 1_555 yes
O(2) C(9) C(5) C(10) -0.7(3) 1_555 1_555 1_555 1_555 yes
O(3) C(10) O(4) C(12) 1.4(4) 1_555 1_555 1_555 1_555 yes
O(3) C(10) C(5) C(4) 28.0(4) 1_555 1_555 1_555 1_555 yes
O(3) C(10) C(5) C(6) 148.2(3) 1_555 1_555 1_555 1_555 yes
O(3) C(10) C(5) C(9) -90.0(3) 1_555 1_555 1_555 1_555 yes
O(4) C(10) C(5) C(4) -152.3(2) 1_555 1_555 1_555 1_555 yes
O(4) C(10) C(5) C(6) -32.1(3) 1_555 1_555 1_555 1_555 yes
O(4) C(10) C(5) C(9) 89.7(3) 1_555 1_555 1_555 1_555 yes
O(5) N(3) C(15) C(14) -18.4(4) 1_555 1_555 1_555 1_555 yes
O(5) N(3) C(15) C(16) 162.3(3) 1_555 1_555 1_555 1_555 yes
O(6) N(3) C(15) C(14) 162.2(3) 1_555 1_555 1_555 1_555 yes
O(6) N(3) C(15) C(16) -17.0(4) 1_555 1_555 1_555 1_555 yes
O(7) N(4) C(17) C(16) 9.4(5) 1_555 1_555 1_555 1_555 yes
O(7) N(4) C(17) C(18) -171.4(3) 1_555 1_555 1_555 1_555 yes
O(8) N(4) C(17) C(16) -171.9(3) 1_555 1_555 1_555 1_555 yes
O(8) N(4) C(17) C(18) 7.3(5) 1_555 1_555 1_555 1_555 yes
N(1) N(2) C(14) C(15) -170.9(3) 1_555 1_555 1_555 1_555 yes
N(1) N(2) C(14) C(19) 9.5(4) 1_555 1_555 1_555 1_555 yes
N(1) C(13) C(1) C(2) 179.5(3) 1_555 1_555 1_555 1_555 yes
N(1) C(13) C(1) C(6) -1.7(4) 1_555 1_555 1_555 1_555 yes
N(2) N(1) C(13) C(1) -179.5(3) 1_555 1_555 1_555 1_555 yes
N(2) C(14) C(15) N(3) 2.0(4) 1_555 1_555 1_555 1_555 yes
N(2) C(14) C(15) C(16) -178.8(3) 1_555 1_555 1_555 1_555 yes
N(2) C(14) C(19) C(18) 178.5(3) 1_555 1_555 1_555 1_555 yes
N(3) C(15) C(14) C(19) -178.4(3) 1_555 1_555 1_555 1_555 yes
N(3) C(15) C(16) C(17) 178.7(3) 1_555 1_555 1_555 1_555 yes
N(4) C(17) C(16) C(15) 179.8(3) 1_555 1_555 1_555 1_555 yes
N(4) C(17) C(18) C(19) 179.9(3) 1_555 1_555 1_555 1_555 yes
C(1) C(2) C(3) C(4) -0.5(4) 1_555 1_555 1_555 1_555 yes
C(1) C(2) C(3) C(8) -176.7(3) 1_555 1_555 1_555 1_555 yes
C(1) C(6) C(5) C(4) 52.0(3) 1_555 1_555 1_555 1_555 yes
C(1) C(6) C(5) C(9) 168.2(2) 1_555 1_555 1_555 1_555 yes
C(1) C(6) C(5) C(10) -69.3(3) 1_555 1_555 1_555 1_555 yes
C(2) C(1) C(6) C(5) -18.6(4) 1_555 1_555 1_555 1_555 yes
C(2) C(3) C(4) C(5) 36.4(4) 1_555 1_555 1_555 1_555 yes
C(3) C(2) C(1) C(6) -8.7(4) 1_555 1_555 1_555 1_555 yes
C(3) C(2) C(1) C(13) 170.0(3) 1_555 1_555 1_555 1_555 yes
C(3) C(4) C(5) C(6) -61.2(3) 1_555 1_555 1_555 1_555 yes
C(3) C(4) C(5) C(9) -177.6(3) 1_555 1_555 1_555 1_555 yes
C(3) C(4) C(5) C(10) 63.4(3) 1_555 1_555 1_555 1_555 yes
C(4) C(3) C(2) C(7) 178.4(3) 1_555 1_555 1_555 1_555 yes
C(5) C(4) C(3) C(8) -147.3(3) 1_555 1_555 1_555 1_555 yes
C(5) C(6) C(1) C(13) 162.6(2) 1_555 1_555 1_555 1_555 yes
C(5) C(9) O(2) C(11) 178.0(3) 1_555 1_555 1_555 1_555 yes
C(5) C(10) O(4) C(12) -178.2(3) 1_555 1_555 1_555 1_555 yes
C(6) C(1) C(2) C(7) 172.5(3) 1_555 1_555 1_555 1_555 yes
C(7) C(2) C(1) C(13) -8.8(5) 1_555 1_555 1_555 1_555 yes
C(7) C(2) C(3) C(8) 2.2(5) 1_555 1_555 1_555 1_555 yes
C(13) N(1) N(2) C(14) -174.9(3) 1_555 1_555 1_555 1_555 yes
C(14) C(15) C(16) C(17) -0.6(5) 1_555 1_555 1_555 1_555 yes
C(14) C(19) C(18) C(17) 1.1(5) 1_555 1_555 1_555 1_555 yes
C(15) C(14) C(19) C(18) -1.1(5) 1_555 1_555 1_555 1_555 yes
C(15) C(16) C(17) C(18) 0.6(5) 1_555 1_555 1_555 1_555 yes
C(16) C(15) C(14) C(19) 0.8(4) 1_555 1_555 1_555 1_555 yes
C(16) C(17) C(18) C(19) -0.8(5) 1_555 1_555 1_555 1_555 yes
